data_7023529
loop_
_publ_author_name
'Wang, Guoming'
'Li, Jinhua'
'Zhang, Xiao'
'Wang, Pei'
'Pang, BeiBei'
'Wang, Zonghua'
'Wang, Yingxia'
'Lin, Jianhua'
'Pan, Chunyang'

_publ_section_title
;
 In situ template generation via N-alkylation in the syntheses of
 open-framework zinc phosphites and phosphate.
;
_journal_issue 36
_journal_name_full 'Dalton transactions (Cambridge, England : 2003)'
_journal_page_first 13084
_journal_page_last 13091
_journal_paper_doi 10.1039/c3dt51434j
_journal_volume 42
_journal_year 2013
_chemical_formula_sum 'C8 H22 N2 O12 P4 Zn3'
_chemical_formula_weight 658.27
_chemical_name_systematic
;
?
;
_space_group_IT_number 14
_symmetry_space_group_name_Hall '-P 2ybc'
_symmetry_space_group_name_H-M 'P 1 21/c 1'
_atom_sites_solution_hydrogens geom
_atom_sites_solution_primary direct
_atom_sites_solution_secondary difmap
_audit_creation_method SHELXL-97
_cell_angle_alpha 90.00
_cell_angle_beta 95.092(5)
_cell_angle_gamma 90.00
_cell_formula_units_Z 4
_cell_length_a 9.7412(5)
_cell_length_b 13.0955(6)
_cell_length_c 15.6922(3)
_cell_measurement_temperature 293(2)
_cell_volume 1993.89(14)
_computing_structure_refinement 'SHELXL-97 (Sheldrick, 1997)'
_computing_structure_solution 'SHELXS-97 (Sheldrick, 1990)'
_diffrn_ambient_temperature 293(2)
_diffrn_measured_fraction_theta_full 0.997
_diffrn_measured_fraction_theta_max 0.997
_diffrn_radiation_monochromator graphite
_diffrn_radiation_source 'fine-focus sealed tube'
_diffrn_radiation_type MoK\a
_diffrn_radiation_wavelength 0.71073
_diffrn_reflns_av_R_equivalents 0.0461
_diffrn_reflns_av_sigmaI/netI 0.0480
_diffrn_reflns_limit_h_max 12
_diffrn_reflns_limit_h_min -12
_diffrn_reflns_limit_k_max 16
_diffrn_reflns_limit_k_min -16
_diffrn_reflns_limit_l_max 19
_diffrn_reflns_limit_l_min -19
_diffrn_reflns_number 15514
_diffrn_reflns_theta_full 26.50
_diffrn_reflns_theta_max 26.50
_diffrn_reflns_theta_min 2.03
_exptl_absorpt_coefficient_mu 3.963
_exptl_absorpt_correction_T_max 0.7422
_exptl_absorpt_correction_T_min 0.6477
_exptl_crystal_density_diffrn 2.193
_exptl_crystal_density_method 'not measured'
_exptl_crystal_F_000 1320
_exptl_crystal_size_max 0.12
_exptl_crystal_size_mid 0.10
_exptl_crystal_size_min 0.08
_refine_diff_density_max 0.776
_refine_diff_density_min -0.416
_refine_diff_density_rms 0.113
_refine_ls_extinction_method none
_refine_ls_goodness_of_fit_ref 1.002
_refine_ls_hydrogen_treatment mixed
_refine_ls_matrix_type full
_refine_ls_number_parameters 262
_refine_ls_number_reflns 4129
_refine_ls_number_restraints 0
_refine_ls_restrained_S_all 1.002
_refine_ls_R_factor_all 0.0504
_refine_ls_R_factor_gt 0.0376
_refine_ls_shift/su_max 0.000
_refine_ls_shift/su_mean 0.000
_refine_ls_structure_factor_coef Fsqd
_refine_ls_weighting_details 'calc w=1/[\s^2^(Fo^2^)+(0.0451P)^2^+0.0000P] where P=(Fo^2^+2Fc^2^)/3'
_refine_ls_weighting_scheme calc
_refine_ls_wR_factor_gt 0.0817
_refine_ls_wR_factor_ref 0.0858
_reflns_number_gt 3317
_reflns_number_total 4129
_reflns_threshold_expression >2sigma(I)
_cod_data_source_file c3dt51434j.txt
_cod_data_source_block 1
_cod_database_code 7023529

loop_
_symmetry_equiv_pos_as_xyz
'x, y, z'
'-x, y+1/2, -z+1/2'
'-x, -y, -z'
'x, -y-1/2, z-1/2'

loop_
_atom_site_label
_atom_site_type_symbol
_atom_site_fract_x
_atom_site_fract_y
_atom_site_fract_z
_atom_site_U_iso_or_equiv
_atom_site_adp_type
_atom_site_occupancy
_atom_site_symmetry_multiplicity
_atom_site_calc_flag
_atom_site_refinement_flags
Zn1 Zn 0.28845(4) 0.13752(3) 0.25016(3) 0.01897(12) Uani 1 1 d .
Zn2 Zn -0.18929(4) 0.02908(3) 0.43410(3) 0.01789(12) Uani 1 1 d .
Zn3 Zn -0.40300(4) -0.13144(3) 0.09005(3) 0.02153(13) Uani 1 1 d .
P1 P 0.35934(9) 0.03917(8) 0.08559(6) 0.0201(2) Uani 1 1 d .
H1 H 0.4602 0.1130 0.1138 0.024 Uiso 1 1 d R
P2 P 0.10195(9) 0.11297(8) 0.40618(6) 0.0199(2) Uani 1 1 d .
H2 H 0.1707 0.1963 0.4555 0.024 Uiso 1 1 d R
P3 P -0.50266(9) 0.12727(7) 0.40727(7) 0.0202(2) Uani 1 1 d .
H3 H -0.5633 0.0605 0.4453 0.024 Uiso 1 1 d R
P4 P -0.30293(10) -0.12087(7) 0.28634(7) 0.0215(2) Uani 1 1 d .
H4 H -0.4377 -0.0928 0.3115 0.026 Uiso 1 1 d R
O1 O 0.2535(2) 0.0507(2) 0.15029(16) 0.0248(6) Uani 1 1 d .
O2 O 0.4607(3) 0.1067(3) 0.3140(2) 0.0469(9) Uani 1 1 d .
O3 O 0.3059(4) 0.2672(2) 0.1954(2) 0.0509(9) Uani 1 1 d .
O4 O 0.1304(3) 0.1183(2) 0.31320(18) 0.0354(8) Uani 1 1 d .
O5 O -0.0497(2) 0.13240(19) 0.41590(17) 0.0242(6) Uani 1 1 d .
O6 O -0.3513(2) 0.1131(2) 0.43073(19) 0.0334(7) Uani 1 1 d .
O7 O -0.1537(3) -0.0142(2) 0.55209(17) 0.0284(7) Uani 1 1 d .
O8 O -0.1910(3) -0.0658(2) 0.34168(18) 0.0319(7) Uani 1 1 d .
O9 O -0.2928(3) -0.0975(3) 0.19354(19) 0.0472(9) Uani 1 1 d .
O10 O -0.2998(3) -0.0704(2) 0.00292(17) 0.0310(7) Uani 1 1 d .
O11 O -0.4467(3) -0.2715(2) 0.0643(2) 0.0363(7) Uani 1 1 d .
O12 O -0.5822(3) -0.0671(2) 0.0864(2) 0.0376(8) Uani 1 1 d .
C1 C 0.2088(4) -0.3524(3) 0.2823(3) 0.0342(11) Uani 1 1 d .
H1A H 0.3000 -0.3828 0.2883 0.041 Uiso 1 1 calc R
H1B H 0.1673 -0.3669 0.2251 0.041 Uiso 1 1 calc R
C2 C 0.1217(4) -0.3977(3) 0.3476(3) 0.0310(10) Uani 1 1 d .
H2A H 0.0310 -0.4146 0.3206 0.037 Uiso 1 1 calc R
H2B H 0.1640 -0.4600 0.3707 0.037 Uiso 1 1 calc R
C3 C 0.0777(4) -0.1977(3) 0.3010(3) 0.0342(11) Uani 1 1 d .
H3A H 0.0170 -0.2217 0.2528 0.041 Uiso 1 1 calc R
H3B H 0.0797 -0.1237 0.2992 0.041 Uiso 1 1 calc R
C4 C 0.0247(4) -0.2329(3) 0.3838(3) 0.0288(10) Uani 1 1 d .
H4A H 0.0317 -0.1778 0.4252 0.035 Uiso 1 1 calc R
H4B H -0.0715 -0.2524 0.3738 0.035 Uiso 1 1 calc R
C5 C 0.3038(4) -0.2182(3) 0.3788(3) 0.0288(10) Uani 1 1 d .
H5A H 0.2958 -0.1469 0.3942 0.035 Uiso 1 1 calc R
H5B H 0.4001 -0.2332 0.3734 0.035 Uiso 1 1 calc R
C6 C 0.2500(4) -0.2855(3) 0.4473(3) 0.0287(10) Uani 1 1 d .
H6A H 0.3113 -0.3432 0.4588 0.034 Uiso 1 1 calc R
H6B H 0.2472 -0.2469 0.4999 0.034 Uiso 1 1 calc R
C7 C 0.2851(5) -0.1909(4) 0.2223(3) 0.0499(14) Uani 1 1 d .
H7A H 0.3763 -0.2179 0.2197 0.075 Uiso 1 1 calc R
H7B H 0.2904 -0.1183 0.2307 0.075 Uiso 1 1 calc R
H7C H 0.2307 -0.2054 0.1697 0.075 Uiso 1 1 calc R
C8 C 0.0443(5) -0.3693(3) 0.4911(3) 0.0379(11) Uani 1 1 d .
H8A H -0.0468 -0.3927 0.4722 0.057 Uiso 1 1 calc R
H8B H 0.0389 -0.3194 0.5355 0.057 Uiso 1 1 calc R
H8C H 0.0991 -0.4260 0.5129 0.057 Uiso 1 1 calc R
N1 N 0.2198(3) -0.2391(3) 0.2953(2) 0.0270(8) Uani 1 1 d .
N2 N 0.1087(3) -0.3227(2) 0.4180(2) 0.0216(7) Uani 1 1 d .

loop_
_atom_site_aniso_label
_atom_site_aniso_U_11
_atom_site_aniso_U_22
_atom_site_aniso_U_33
_atom_site_aniso_U_23
_atom_site_aniso_U_13
_atom_site_aniso_U_12
Zn1 0.0201(2) 0.0217(2) 0.0150(2) -0.00069(18) 0.00075(17) 0.00373(17)
Zn2 0.0159(2) 0.0213(2) 0.0159(2) -0.00172(18) -0.00178(17) 0.00147(17)
Zn3 0.0238(2) 0.0226(3) 0.0176(2) 0.00337(19) -0.00119(18) -0.00324(18)
P1 0.0194(5) 0.0231(5) 0.0177(5) -0.0029(4) 0.0014(4) -0.0037(4)
P2 0.0159(5) 0.0284(6) 0.0156(5) 0.0007(4) 0.0023(4) -0.0008(4)
P3 0.0146(5) 0.0189(5) 0.0263(6) 0.0021(4) -0.0026(4) 0.0028(4)
P4 0.0268(5) 0.0164(5) 0.0203(6) -0.0026(4) -0.0034(4) 0.0000(4)
O1 0.0245(14) 0.0302(16) 0.0203(15) -0.0089(12) 0.0048(11) -0.0067(11)
O2 0.0289(16) 0.073(2) 0.036(2) -0.0185(17) -0.0114(14) 0.0168(16)
O3 0.098(3) 0.0188(17) 0.036(2) 0.0004(14) 0.0082(19) -0.0002(17)
O4 0.0269(15) 0.062(2) 0.0176(15) 0.0075(14) 0.0058(12) 0.0042(14)
O5 0.0171(13) 0.0266(15) 0.0292(16) 0.0000(12) 0.0042(11) -0.0008(11)
O6 0.0167(14) 0.0356(17) 0.045(2) -0.0126(14) -0.0120(13) 0.0092(12)
O7 0.0320(15) 0.0365(17) 0.0169(14) 0.0028(13) 0.0028(12) 0.0075(12)
O8 0.0308(15) 0.0350(17) 0.0283(17) -0.0151(14) -0.0067(13) 0.0030(13)
O9 0.063(2) 0.052(2) 0.0233(17) 0.0082(15) -0.0117(15) -0.0313(17)
O10 0.0291(15) 0.0444(18) 0.0198(15) 0.0101(14) 0.0038(12) -0.0078(13)
O11 0.0375(16) 0.0243(16) 0.047(2) 0.0013(14) 0.0055(14) -0.0112(13)
O12 0.0327(16) 0.0334(17) 0.048(2) 0.0036(15) 0.0119(14) 0.0096(13)
C1 0.042(3) 0.032(3) 0.028(2) -0.014(2) -0.003(2) 0.0084(19)
C2 0.034(2) 0.019(2) 0.039(3) -0.0097(19) -0.004(2) 0.0009(17)
C3 0.039(2) 0.030(2) 0.032(3) 0.001(2) -0.005(2) 0.0136(19)
C4 0.028(2) 0.026(2) 0.032(2) 0.0010(19) -0.0022(18) 0.0110(17)
C5 0.027(2) 0.028(2) 0.031(2) -0.0027(19) -0.0045(18) -0.0058(17)
C6 0.025(2) 0.029(2) 0.030(2) 0.0000(19) -0.0105(17) -0.0027(17)
C7 0.070(4) 0.055(3) 0.028(3) 0.016(2) 0.019(3) 0.010(3)
C8 0.038(3) 0.037(3) 0.039(3) 0.010(2) 0.007(2) 0.001(2)
N1 0.0356(19) 0.0264(19) 0.0191(18) -0.0006(15) 0.0022(15) 0.0046(15)
N2 0.0225(16) 0.0189(17) 0.0223(18) -0.0001(14) -0.0041(13) 0.0022(13)

loop_
_atom_type_symbol
_atom_type_description
_atom_type_scat_dispersion_real
_atom_type_scat_dispersion_imag
_atom_type_scat_source
C C 0.0033 0.0016 'International Tables Vol C Tables 4.2.6.8 and 6.1.1.4'
H H 0.0000 0.0000 'International Tables Vol C Tables 4.2.6.8 and 6.1.1.4'
N N 0.0061 0.0033 'International Tables Vol C Tables 4.2.6.8 and 6.1.1.4'
O O 0.0106 0.0060 'International Tables Vol C Tables 4.2.6.8 and 6.1.1.4'
P P 0.1023 0.0942 'International Tables Vol C Tables 4.2.6.8 and 6.1.1.4'
Zn Zn 0.2839 1.4301 'International Tables Vol C Tables 4.2.6.8 and 6.1.1.4'

loop_
_geom_angle_atom_site_label_1
_geom_angle_atom_site_label_2
_geom_angle_atom_site_label_3
_geom_angle
_geom_angle_site_symmetry_1
_geom_angle_site_symmetry_3
O3 Zn1 O4 117.02(14) . .
O3 Zn1 O2 108.16(15) . .
O4 Zn1 O2 114.06(13) . .
O3 Zn1 O1 99.99(12) . .
O4 Zn1 O1 104.37(12) . .
O2 Zn1 O1 112.36(12) . .
O8 Zn2 O6 113.60(11) . .
O8 Zn2 O7 121.63(12) . .
O6 Zn2 O7 105.69(12) . .
O8 Zn2 O5 107.38(12) . .
O6 Zn2 O5 100.34(12) . .
O7 Zn2 O5 105.90(11) . .
O11 Zn3 O9 119.82(14) . .
O11 Zn3 O12 103.16(13) . .
O9 Zn3 O12 111.06(15) . .
O11 Zn3 O10 111.41(13) . .
O9 Zn3 O10 102.42(12) . .
O12 Zn3 O10 108.81(12) . .
O12 P1 O10 111.85(18) 1_655 3
O12 P1 O1 111.41(17) 1_655 .
O10 P1 O1 111.08(15) 3 .
O12 P1 H1 112.1 1_655 .
O10 P1 H1 107.5 3 .
O1 P1 H1 102.5 . .
O4 P2 O7 111.96(17) . 3_556
O4 P2 O5 110.64(16) . .
O7 P2 O5 112.87(15) 3_556 .
O4 P2 H2 111.1 . .
O7 P2 H2 106.8 3_556 .
O5 P2 H2 103.0 . .
O11 P3 O6 112.31(16) 2_455 .
O11 P3 O2 113.18(18) 2_455 1_455
O6 P3 O2 111.17(17) . 1_455
O11 P3 H3 107.3 2_455 .
O6 P3 H3 107.2 . .
O2 P3 H3 105.2 1_455 .
O3 P4 O9 112.99(19) 2_545 .
O3 P4 O8 112.47(18) 2_545 .
O9 P4 O8 110.70(17) . .
O3 P4 H4 99.4 2_545 .
O9 P4 H4 110.6 . .
O8 P4 H4 110.2 . .
P1 O1 Zn1 121.15(15) . .
P3 O2 Zn1 126.36(19) 1_655 .
P4 O3 Zn1 141.2(2) 2 .
P2 O4 Zn1 136.76(17) . .
P2 O5 Zn2 126.37(15) . .
P3 O6 Zn2 149.91(18) . .
P2 O7 Zn2 133.35(18) 3_556 .
P4 O8 Zn2 134.66(17) . .
P4 O9 Zn3 134.01(19) . .
P1 O10 Zn3 125.31(16) 3 .
P3 O11 Zn3 149.0(2) 2_445 .
P1 O12 Zn3 138.03(19) 1_455 .
N1 C1 C2 109.6(3) . .
N1 C1 H1A 109.8 . .
C2 C1 H1A 109.8 . .
N1 C1 H1B 109.8 . .
C2 C1 H1B 109.8 . .
H1A C1 H1B 108.2 . .
N2 C2 C1 109.5(3) . .
N2 C2 H2A 109.8 . .
C1 C2 H2A 109.8 . .
N2 C2 H2B 109.8 . .
C1 C2 H2B 109.8 . .
H2A C2 H2B 108.2 . .
N1 C3 C4 109.3(3) . .
N1 C3 H3A 109.8 . .
C4 C3 H3A 109.8 . .
N1 C3 H3B 109.8 . .
C4 C3 H3B 109.8 . .
H3A C3 H3B 108.3 . .
N2 C4 C3 109.1(3) . .
N2 C4 H4A 109.9 . .
C3 C4 H4A 109.9 . .
N2 C4 H4B 109.9 . .
C3 C4 H4B 109.9 . .
H4A C4 H4B 108.3 . .
N1 C5 C6 108.5(3) . .
N1 C5 H5A 110.0 . .
C6 C5 H5A 110.0 . .
N1 C5 H5B 110.0 . .
C6 C5 H5B 110.0 . .
H5A C5 H5B 108.4 . .
N2 C6 C5 109.7(3) . .
N2 C6 H6A 109.7 . .
C5 C6 H6A 109.7 . .
N2 C6 H6B 109.7 . .
C5 C6 H6B 109.7 . .
H6A C6 H6B 108.2 . .
N1 C7 H7A 109.5 . .
N1 C7 H7B 109.5 . .
H7A C7 H7B 109.5 . .
N1 C7 H7C 109.5 . .
H7A C7 H7C 109.5 . .
H7B C7 H7C 109.5 . .
N2 C8 H8A 109.5 . .
N2 C8 H8B 109.5 . .
H8A C8 H8B 109.5 . .
N2 C8 H8C 109.5 . .
H8A C8 H8C 109.5 . .
H8B C8 H8C 109.5 . .
C3 N1 C7 110.6(3) . .
C3 N1 C1 108.1(3) . .
C7 N1 C1 110.1(3) . .
C3 N1 C5 108.4(3) . .
C7 N1 C5 110.7(3) . .
C1 N1 C5 108.9(3) . .
C8 N2 C2 111.7(3) . .
C8 N2 C6 109.6(3) . .
C2 N2 C6 107.9(3) . .
C8 N2 C4 110.0(3) . .
C2 N2 C4 109.3(3) . .
C6 N2 C4 108.2(3) . .

loop_
_geom_bond_atom_site_label_1
_geom_bond_atom_site_label_2
_geom_bond_distance
_geom_bond_site_symmetry_2
Zn1 O3 1.918(3) .
Zn1 O4 1.919(3) .
Zn1 O2 1.919(3) .
Zn1 O1 1.942(3) .
Zn2 O8 1.909(3) .
Zn2 O6 1.921(2) .
Zn2 O7 1.938(3) .
Zn2 O5 1.957(2) .
Zn3 O11 1.918(3) .
Zn3 O9 1.918(3) .
Zn3 O12 1.935(3) .
Zn3 O10 1.940(3) .
P1 O12 1.503(3) 1_655
P1 O10 1.513(3) 3
P1 O1 1.517(3) .
P1 H1 1.4207 .
P2 O4 1.511(3) .
P2 O7 1.516(3) 3_556
P2 O5 1.520(3) .
P2 H2 1.4650 .
P3 O11 1.497(3) 2_455
P3 O6 1.500(2) .
P3 O2 1.500(3) 1_455
P3 H3 1.2383 .
P4 O3 1.494(3) 2_545
P4 O9 1.500(3) .
P4 O8 1.515(3) .
P4 H4 1.4513 .
O2 P3 1.500(3) 1_655
O3 P4 1.494(3) 2
O7 P2 1.516(3) 3_556
O10 P1 1.513(3) 3
O11 P3 1.497(3) 2_445
O12 P1 1.503(3) 1_455
C1 N1 1.501(5) .
C1 C2 1.509(6) .
C1 H1A 0.9700 .
C1 H1B 0.9700 .
C2 N2 1.492(5) .
C2 H2A 0.9700 .
C2 H2B 0.9700 .
C3 N1 1.497(5) .
C3 C4 1.513(6) .
C3 H3A 0.9700 .
C3 H3B 0.9700 .
C4 N2 1.504(5) .
C4 H4A 0.9700 .
C4 H4B 0.9700 .
C5 N1 1.507(5) .
C5 C6 1.518(5) .
C5 H5A 0.9700 .
C5 H5B 0.9700 .
C6 N2 1.494(4) .
C6 H6A 0.9700 .
C6 H6B 0.9700 .
C7 N1 1.498(5) .
C7 H7A 0.9600 .
C7 H7B 0.9600 .
C7 H7C 0.9600 .
C8 N2 1.487(5) .
C8 H8A 0.9600 .
C8 H8B 0.9600 .
C8 H8C 0.9600 .
